data_7118936
loop_
_publ_author_name
'Jiang, Han-Chun'
'Tang, Xiang-Ying'
'Shi, Min'

_publ_section_title
;
 Copper-catalyzed regio- and enantioselective aminoboration of
 alkylidenecyclopropanes: the synthesis of cyclopropane-containing
 \b-aminoalkylboranes.
;
_journal_issue 30
_journal_name_full 'Chemical communications (Cambridge, England)'
_journal_page_first 5273
_journal_page_last 5276
_journal_paper_doi 10.1039/c6cc01631f
_journal_volume 52
_journal_year 2016
_chemical_formula_sum 'C36 H40 B N O2'
_chemical_formula_weight 529.50
_chemical_name_systematic
; 
 ? 
;
_space_group_crystal_system triclinic
_space_group_IT_number 2
_space_group_name_Hall '-P 1'
_space_group_name_H-M_alt 'P -1'
_symmetry_space_group_name_Hall '-P 1'
_symmetry_space_group_name_H-M 'P -1'
_atom_sites_solution_hydrogens geom
_audit_creation_method SHELXL-2013
_audit_update_record
;
2015-09-25 deposited with the CCDC.
2016-03-16 downloaded from the CCDC.
;
_cell_angle_alpha 92.408(4)
_cell_angle_beta 106.474(4)
_cell_angle_gamma 105.593(4)
_cell_formula_units_Z 2
_cell_length_a 9.7416(16)
_cell_length_b 10.1024(17)
_cell_length_c 16.600(3)
_cell_measurement_reflns_used 1778
_cell_measurement_temperature 293(2)
_cell_measurement_theta_max 42.326
_cell_measurement_theta_min 4.499
_cell_volume 1496.5(4)
_computing_cell_refinement 'Bruker SMART'
_computing_data_collection 'Bruker SMART'
_computing_data_reduction 'Bruker SHELXTL'
_computing_molecular_graphics 'Bruker SHELXTL'
_computing_publication_material 'Bruker SHELXTL'
_computing_structure_refinement 'SHELXL-2013 (Sheldrick, 2013)'
_computing_structure_solution 'Bruker SHELXTL'
_diffrn_ambient_temperature 293(2)
_diffrn_measured_fraction_theta_full 0.998
_diffrn_measured_fraction_theta_max 0.998
_diffrn_measurement_device_type 'CCD area detector'
_diffrn_measurement_method 'phi and omega scans'
_diffrn_radiation_type MoK\a
_diffrn_radiation_wavelength 0.71073
_diffrn_reflns_av_R_equivalents 0.0289
_diffrn_reflns_av_unetI/netI 0.0561
_diffrn_reflns_Laue_measured_fraction_full 0.998
_diffrn_reflns_Laue_measured_fraction_max 0.998
_diffrn_reflns_limit_h_max 7
_diffrn_reflns_limit_h_min -11
_diffrn_reflns_limit_k_max 12
_diffrn_reflns_limit_k_min -11
_diffrn_reflns_limit_l_max 20
_diffrn_reflns_limit_l_min -20
_diffrn_reflns_number 8641
_diffrn_reflns_point_group_measured_fraction_full 0.998
_diffrn_reflns_point_group_measured_fraction_max 0.998
_diffrn_reflns_theta_full 25.242
_diffrn_reflns_theta_max 25.490
_diffrn_reflns_theta_min 2.110
_exptl_absorpt_coefficient_mu 0.071
_exptl_absorpt_correction_T_max 0.7456
_exptl_absorpt_correction_T_min 0.6188
_exptl_absorpt_correction_type multi-scan
_exptl_absorpt_process_details sadabs
_exptl_crystal_colour colorless
_exptl_crystal_density_diffrn 1.175
_exptl_crystal_description prismatic
_exptl_crystal_F_000 568
_exptl_crystal_size_max 0.220
_exptl_crystal_size_mid 0.180
_exptl_crystal_size_min 0.140
_refine_diff_density_max 0.196
_refine_diff_density_min -0.148
_refine_diff_density_rms 0.038
_refine_ls_extinction_method none
_refine_ls_goodness_of_fit_ref 1.020
_refine_ls_hydrogen_treatment constr
_refine_ls_matrix_type full
_refine_ls_number_parameters 365
_refine_ls_number_reflns 5559
_refine_ls_number_restraints 0
_refine_ls_restrained_S_all 1.020
_refine_ls_R_factor_all 0.0842
_refine_ls_R_factor_gt 0.0569
_refine_ls_shift/su_max 0.000
_refine_ls_shift/su_mean 0.000
_refine_ls_structure_factor_coef Fsqd
_refine_ls_weighting_details 'w=1/[\s^2^(Fo^2^)+(0.0727P)^2^+0.1868P] where P=(Fo^2^+2Fc^2^)/3'
_refine_ls_weighting_scheme calc
_refine_ls_wR_factor_gt 0.1388
_refine_ls_wR_factor_ref 0.1557
_reflns_Friedel_coverage 0.000
_reflns_number_gt 3861
_reflns_number_total 5559
_reflns_threshold_expression 'I > 2\s(I)'
_cod_data_source_file c6cc01631f2.cif
_cod_data_source_block cd15142
_cod_depositor_comments
;
Adding full bibliography for 7118936--7118937.cif.

2018-03-15
Z value and formula fixed to values more according to usual
chemical conventions.                 miguel
;
_cod_original_formula_sum 'C72 H80 B2 N2 O4'
_cod_original_formula_weight 1059.00
_cod_original_formula_units_Z 1
_cod_database_code 7118936
_shelx_space_group_comment
; 
The symmetry employed for this shelxl refinement is uniquely defined 
by the following loop, which should always be used as a source of 
symmetry information in preference to the above space-group names. 
They are only intended as comments. 
;
_shelx_estimated_absorpt_t_min 0.985
_shelx_estimated_absorpt_t_max 0.990
_shelxl_version_number 2013-4

loop_
_space_group_symop_operation_xyz
'x, y, z'
'-x, -y, -z'

loop_
_atom_site_label
_atom_site_type_symbol
_atom_site_fract_x
_atom_site_fract_y
_atom_site_fract_z
_atom_site_U_iso_or_equiv
_atom_site_adp_type
_atom_site_occupancy
_atom_site_site_symmetry_order
_atom_site_calc_flag
_atom_site_refinement_flags_posn
_atom_site_refinement_flags_adp
N1 N -0.11321(16) -0.01421(15) 0.23167(9) 0.0361(4) Uani 1 1 d . .
O1 O 0.36477(15) 0.26525(15) 0.26890(9) 0.0497(4) Uani 1 1 d . .
O2 O 0.26643(15) 0.35196(15) 0.14932(9) 0.0541(4) Uani 1 1 d . .
B1 B 0.2400(3) 0.2579(2) 0.20391(14) 0.0394(5) Uani 1 1 d . .
C1 C 0.0847(2) 0.15105(19) 0.18642(11) 0.0381(5) Uani 1 1 d . .
C2 C -0.0367(3) 0.1718(2) 0.11258(13) 0.0573(6) Uani 1 1 d . .
H2A H -0.1391 0.1395 0.1140 0.069 Uiso 1 1 calc R U
H2B H -0.0136 0.2560 0.0867 0.069 Uiso 1 1 calc R U
C3 C 0.0364(3) 0.0672(2) 0.09977(13) 0.0593(7) Uani 1 1 d . .
H3A H 0.1046 0.0870 0.0662 0.071 Uiso 1 1 calc R U
H3B H -0.0209 -0.0295 0.0935 0.071 Uiso 1 1 calc R U
C4 C 0.0457(2) 0.07298(19) 0.25821(11) 0.0347(4) Uani 1 1 d . .
H4 H 0.1063 0.0086 0.2689 0.042 Uiso 1 1 calc R U
C5 C 0.0941(2) 0.1703(2) 0.34074(12) 0.0386(5) Uani 1 1 d . .
C6 C 0.0616(2) 0.2966(2) 0.33801(14) 0.0492(5) Uani 1 1 d . .
H6 H 0.0159 0.3207 0.2858 0.059 Uiso 1 1 calc R U
C7 C 0.0949(3) 0.3867(3) 0.40987(16) 0.0629(7) Uani 1 1 d . .
H7 H 0.0713 0.4700 0.4060 0.076 Uiso 1 1 calc R U
C8 C 0.1631(3) 0.3534(3) 0.48721(16) 0.0732(8) Uani 1 1 d . .
H8 H 0.1842 0.4128 0.5363 0.088 Uiso 1 1 calc R U
C9 C 0.2000(3) 0.2321(3) 0.49154(14) 0.0649(7) Uani 1 1 d . .
H9 H 0.2481 0.2112 0.5442 0.078 Uiso 1 1 calc R U
C10 C 0.1683(2) 0.1383(2) 0.41983(12) 0.0450(5) Uani 1 1 d . .
C11 C 0.2207(2) 0.0133(2) 0.43253(12) 0.0469(5) Uani 1 1 d . .
C12 C 0.3239(2) -0.0125(2) 0.39653(13) 0.0509(6) Uani 1 1 d . .
H12 H 0.3574 0.0468 0.3602 0.061 Uiso 1 1 calc R U
C13 C 0.3783(3) -0.1243(3) 0.41334(15) 0.0628(7) Uani 1 1 d . .
H13 H 0.4476 -0.1402 0.3883 0.075 Uiso 1 1 calc R U
C14 C 0.3300(3) -0.2124(3) 0.46711(16) 0.0715(8) Uani 1 1 d . .
H14 H 0.3671 -0.2876 0.4789 0.086 Uiso 1 1 calc R U
C15 C 0.2273(3) -0.1892(3) 0.50312(17) 0.0758(8) Uani 1 1 d . .
H15 H 0.1932 -0.2497 0.5387 0.091 Uiso 1 1 calc R U
C16 C 0.1742(3) -0.0771(3) 0.48715(15) 0.0649(7) Uani 1 1 d . .
H16 H 0.1061 -0.0613 0.5132 0.078 Uiso 1 1 calc R U
C17 C 0.4282(2) 0.4100(2) 0.17104(15) 0.0546(6) Uani 1 1 d . .
C18 C 0.4800(2) 0.3891(2) 0.26512(14) 0.0502(5) Uani 1 1 d . .
C19 C 0.4745(3) 0.5036(3) 0.32546(19) 0.0850(9) Uani 1 1 d . .
H19A H 0.3808 0.5239 0.3045 0.127 Uiso 1 1 calc R U
H19B H 0.5553 0.5853 0.3295 0.127 Uiso 1 1 calc R U
H19C H 0.4838 0.4740 0.3804 0.127 Uiso 1 1 calc R U
C20 C 0.6311(3) 0.3627(3) 0.29502(18) 0.0720(8) Uani 1 1 d . .
H20A H 0.6524 0.3475 0.3534 0.108 Uiso 1 1 calc R U
H20B H 0.7070 0.4416 0.2892 0.108 Uiso 1 1 calc R U
H20C H 0.6296 0.2824 0.2614 0.108 Uiso 1 1 calc R U
C21 C 0.4797(3) 0.3257(3) 0.11454(18) 0.0850(9) Uani 1 1 d . .
H21A H 0.4579 0.2315 0.1264 0.128 Uiso 1 1 calc R U
H21B H 0.5856 0.3637 0.1250 0.128 Uiso 1 1 calc R U
H21C H 0.4283 0.3285 0.0563 0.128 Uiso 1 1 calc R U
C22 C 0.4615(3) 0.5586(3) 0.1528(2) 0.0935(10) Uani 1 1 d . .
H22A H 0.4140 0.5614 0.0940 0.140 Uiso 1 1 calc R U
H22B H 0.5677 0.5986 0.1660 0.140 Uiso 1 1 calc R U
H22C H 0.4239 0.6103 0.1869 0.140 Uiso 1 1 calc R U
C23 C -0.2199(2) 0.0537(2) 0.24732(13) 0.0463(5) Uani 1 1 d . .
H23A H -0.1928 0.1484 0.2347 0.056 Uiso 1 1 calc R U
H23B H -0.2128 0.0570 0.3069 0.056 Uiso 1 1 calc R U
C24 C -0.3797(2) -0.0187(2) 0.19511(12) 0.0404(5) Uani 1 1 d . .
C25 C -0.4194(2) -0.0690(2) 0.11058(13) 0.0467(5) Uani 1 1 d . .
H25 H -0.3450 -0.0638 0.0850 0.056 Uiso 1 1 calc R U
C26 C -0.5668(3) -0.1268(2) 0.06355(14) 0.0528(6) Uani 1 1 d . .
H26 H -0.5912 -0.1596 0.0066 0.063 Uiso 1 1 calc R U
C27 C -0.6782(3) -0.1362(3) 0.10029(16) 0.0597(6) Uani 1 1 d . .
H27 H -0.7780 -0.1756 0.0686 0.072 Uiso 1 1 calc R U
C28 C -0.6408(3) -0.0872(3) 0.18397(17) 0.0653(7) Uani 1 1 d . .
H28 H -0.7155 -0.0928 0.2094 0.078 Uiso 1 1 calc R U
C29 C -0.4929(2) -0.0293(2) 0.23077(15) 0.0538(6) Uani 1 1 d . .
H29 H -0.4690 0.0033 0.2877 0.065 Uiso 1 1 calc R U
C30 C -0.1331(2) -0.1483(2) 0.26438(13) 0.0450(5) Uani 1 1 d . .
H30A H -0.2379 -0.1881 0.2597 0.054 Uiso 1 1 calc R U
H30B H -0.0760 -0.1340 0.3240 0.054 Uiso 1 1 calc R U
C31 C -0.0841(2) -0.2486(2) 0.21805(14) 0.0461(5) Uani 1 1 d . .
C32 C -0.1457(3) -0.2841(2) 0.13138(16) 0.0578(6) Uani 1 1 d . .
H32 H -0.2192 -0.2459 0.1021 0.069 Uiso 1 1 calc R U
C33 C -0.1012(3) -0.3743(3) 0.0873(2) 0.0781(8) Uani 1 1 d . .
H33 H -0.1440 -0.3959 0.0289 0.094 Uiso 1 1 calc R U
C34 C 0.0055(4) -0.4319(3) 0.1292(3) 0.0938(10) Uani 1 1 d . .
H34 H 0.0366 -0.4924 0.0995 0.113 Uiso 1 1 calc R U
C35 C 0.0667(4) -0.4003(3) 0.2151(3) 0.0923(11) Uani 1 1 d . .
H35 H 0.1388 -0.4405 0.2438 0.111 Uiso 1 1 calc R U
C36 C 0.0227(3) -0.3090(3) 0.25993(19) 0.0706(7) Uani 1 1 d . .
H36 H 0.0653 -0.2884 0.3184 0.085 Uiso 1 1 calc R U

loop_
_atom_site_aniso_label
_atom_site_aniso_U_11
_atom_site_aniso_U_22
_atom_site_aniso_U_33
_atom_site_aniso_U_23
_atom_site_aniso_U_13
_atom_site_aniso_U_12
N1 0.0307(9) 0.0323(9) 0.0411(9) 0.0035(7) 0.0087(7) 0.0050(7)
O1 0.0390(8) 0.0520(9) 0.0478(8) 0.0131(7) 0.0047(6) 0.0045(7)
O2 0.0395(8) 0.0525(9) 0.0579(9) 0.0203(7) 0.0052(7) 0.0015(7)
B1 0.0416(13) 0.0356(12) 0.0368(12) 0.0017(9) 0.0088(10) 0.0085(10)
C1 0.0377(11) 0.0368(11) 0.0321(10) 0.0014(8) 0.0057(8) 0.0045(9)
C2 0.0433(13) 0.0614(15) 0.0482(13) 0.0192(11) -0.0007(10) -0.0017(11)
C3 0.0716(16) 0.0510(14) 0.0373(11) -0.0009(10) 0.0148(11) -0.0082(12)
C4 0.0314(10) 0.0347(10) 0.0339(10) 0.0028(8) 0.0065(8) 0.0069(8)
C5 0.0331(10) 0.0408(11) 0.0369(10) -0.0002(8) 0.0115(8) 0.0027(9)
C6 0.0458(13) 0.0436(13) 0.0494(12) -0.0016(10) 0.0095(10) 0.0051(10)
C7 0.0613(16) 0.0520(15) 0.0653(16) -0.0150(12) 0.0150(13) 0.0080(12)
C8 0.0770(18) 0.0732(19) 0.0537(15) -0.0280(13) 0.0121(13) 0.0102(15)
C9 0.0582(15) 0.0828(19) 0.0387(12) -0.0088(12) 0.0039(11) 0.0102(14)
C10 0.0363(11) 0.0567(13) 0.0345(11) 0.0008(9) 0.0091(9) 0.0037(10)
C11 0.0373(11) 0.0622(14) 0.0320(10) 0.0067(9) 0.0019(9) 0.0088(10)
C12 0.0427(13) 0.0613(15) 0.0431(12) 0.0128(10) 0.0081(10) 0.0104(11)
C13 0.0531(15) 0.0764(18) 0.0604(15) 0.0166(13) 0.0136(12) 0.0244(13)
C14 0.0646(17) 0.0762(18) 0.0687(17) 0.0302(14) 0.0049(14) 0.0261(15)
C15 0.0632(17) 0.097(2) 0.0706(17) 0.0474(16) 0.0181(14) 0.0255(16)
C16 0.0541(15) 0.092(2) 0.0511(14) 0.0268(13) 0.0168(11) 0.0225(14)
C17 0.0399(12) 0.0441(13) 0.0712(15) 0.0151(11) 0.0140(11) 0.0004(10)
C18 0.0349(11) 0.0432(12) 0.0614(14) 0.0005(10) 0.0065(10) 0.0031(9)
C19 0.0630(17) 0.080(2) 0.089(2) -0.0293(16) 0.0050(15) 0.0086(15)
C20 0.0397(14) 0.0711(18) 0.0943(19) 0.0128(15) 0.0065(13) 0.0131(12)
C21 0.077(2) 0.102(2) 0.0746(18) 0.0062(17) 0.0382(16) 0.0097(17)
C22 0.0670(19) 0.0639(18) 0.130(3) 0.0426(18) 0.0172(18) -0.0027(15)
C23 0.0377(12) 0.0482(13) 0.0499(12) -0.0036(10) 0.0116(9) 0.0112(10)
C24 0.0349(11) 0.0384(11) 0.0480(12) 0.0065(9) 0.0122(9) 0.0112(9)
C25 0.0412(12) 0.0488(13) 0.0509(13) 0.0092(10) 0.0162(10) 0.0119(10)
C26 0.0494(14) 0.0558(14) 0.0451(12) 0.0088(10) 0.0048(10) 0.0124(11)
C27 0.0333(12) 0.0633(16) 0.0716(16) 0.0086(13) 0.0064(11) 0.0065(11)
C28 0.0390(13) 0.0789(18) 0.0766(18) 0.0019(14) 0.0233(12) 0.0102(12)
C29 0.0457(13) 0.0604(15) 0.0543(13) -0.0002(11) 0.0188(11) 0.0114(11)
C30 0.0395(11) 0.0432(12) 0.0452(11) 0.0117(9) 0.0088(9) 0.0040(9)
C31 0.0361(11) 0.0328(11) 0.0639(14) 0.0136(10) 0.0112(10) 0.0043(9)
C32 0.0553(15) 0.0443(13) 0.0701(16) 0.0036(11) 0.0135(12) 0.0153(11)
C33 0.086(2) 0.0555(16) 0.096(2) -0.0045(15) 0.0343(17) 0.0206(16)
C34 0.093(2) 0.0530(18) 0.149(3) 0.006(2) 0.055(2) 0.0267(17)
C35 0.071(2) 0.0580(18) 0.159(3) 0.037(2) 0.033(2) 0.0362(16)
C36 0.0550(15) 0.0505(15) 0.098(2) 0.0239(14) 0.0079(14) 0.0157(13)

loop_
_atom_type_symbol
_atom_type_description
_atom_type_scat_dispersion_real
_atom_type_scat_dispersion_imag
_atom_type_scat_source
C C 0.0033 0.0016 'International Tables Vol C Tables 4.2.6.8 and 6.1.1.4'
H H 0.0000 0.0000 'International Tables Vol C Tables 4.2.6.8 and 6.1.1.4'
B B 0.0013 0.0007 'International Tables Vol C Tables 4.2.6.8 and 6.1.1.4'
N N 0.0061 0.0033 'International Tables Vol C Tables 4.2.6.8 and 6.1.1.4'
O O 0.0106 0.0060 'International Tables Vol C Tables 4.2.6.8 and 6.1.1.4'

loop_
_geom_angle_atom_site_label_1
_geom_angle_atom_site_label_2
_geom_angle_atom_site_label_3
_geom_angle
C23 N1 C30 110.68(16)
C23 N1 C4 115.47(15)
C30 N1 C4 113.04(15)
B1 O1 C18 107.05(16)
B1 O2 C17 106.95(16)
O1 B1 O2 112.71(18)
O1 B1 C1 126.10(18)
O2 B1 C1 121.07(18)
C2 C1 C3 57.77(15)
C2 C1 C4 120.85(17)
C3 C1 C4 116.85(16)
C2 C1 B1 114.99(17)
C3 C1 B1 110.78(17)
C4 C1 B1 119.64(15)
C3 C2 C1 61.45(14)
C3 C2 H2A 117.6
C1 C2 H2A 117.6
C3 C2 H2B 117.6
C1 C2 H2B 117.6
H2A C2 H2B 114.7
C2 C3 C1 60.78(14)
C2 C3 H3A 117.7
C1 C3 H3A 117.7
C2 C3 H3B 117.7
C1 C3 H3B 117.7
H3A C3 H3B 114.8
N1 C4 C5 114.67(15)
N1 C4 C1 111.70(14)
C5 C4 C1 111.55(15)
N1 C4 H4 106.1
C5 C4 H4 106.1
C1 C4 H4 106.1
C6 C5 C10 117.99(18)
C6 C5 C4 118.66(17)
C10 C5 C4 123.34(18)
C7 C6 C5 122.2(2)
C7 C6 H6 118.9
C5 C6 H6 118.9
C8 C7 C6 119.7(2)
C8 C7 H7 120.2
C6 C7 H7 120.2
C9 C8 C7 119.4(2)
C9 C8 H8 120.3
C7 C8 H8 120.3
C8 C9 C10 122.5(2)
C8 C9 H9 118.8
C10 C9 H9 118.8
C9 C10 C5 118.2(2)
C9 C10 C11 117.23(19)
C5 C10 C11 124.50(18)
C12 C11 C16 117.7(2)
C12 C11 C10 122.11(19)
C16 C11 C10 120.0(2)
C13 C12 C11 121.3(2)
C13 C12 H12 119.4
C11 C12 H12 119.4
C14 C13 C12 119.9(2)
C14 C13 H13 120.0
C12 C13 H13 120.0
C15 C14 C13 119.7(3)
C15 C14 H14 120.1
C13 C14 H14 120.1
C14 C15 C16 120.4(2)
C14 C15 H15 119.8
C16 C15 H15 119.8
C15 C16 C11 121.0(2)
C15 C16 H16 119.5
C11 C16 H16 119.5
O2 C17 C22 108.07(19)
O2 C17 C21 106.9(2)
C22 C17 C21 110.0(2)
O2 C17 C18 101.82(16)
C22 C17 C18 115.8(2)
C21 C17 C18 113.5(2)
O1 C18 C20 108.92(18)
O1 C18 C19 106.36(19)
C20 C18 C19 109.7(2)
O1 C18 C17 102.15(15)
C20 C18 C17 115.2(2)
C19 C18 C17 113.8(2)
C18 C19 H19A 109.5
C18 C19 H19B 109.5
H19A C19 H19B 109.5
C18 C19 H19C 109.5
H19A C19 H19C 109.5
H19B C19 H19C 109.5
C18 C20 H20A 109.5
C18 C20 H20B 109.5
H20A C20 H20B 109.5
C18 C20 H20C 109.5
H20A C20 H20C 109.5
H20B C20 H20C 109.5
C17 C21 H21A 109.5
C17 C21 H21B 109.5
H21A C21 H21B 109.5
C17 C21 H21C 109.5
H21A C21 H21C 109.5
H21B C21 H21C 109.5
C17 C22 H22A 109.5
C17 C22 H22B 109.5
H22A C22 H22B 109.5
C17 C22 H22C 109.5
H22A C22 H22C 109.5
H22B C22 H22C 109.5
N1 C23 C24 113.07(16)
N1 C23 H23A 109.0
C24 C23 H23A 109.0
N1 C23 H23B 109.0
C24 C23 H23B 109.0
H23A C23 H23B 107.8
C29 C24 C25 117.60(19)
C29 C24 C23 119.59(19)
C25 C24 C23 122.71(18)
C26 C25 C24 121.2(2)
C26 C25 H25 119.4
C24 C25 H25 119.4
C27 C26 C25 120.3(2)
C27 C26 H26 119.9
C25 C26 H26 119.9
C28 C27 C26 119.3(2)
C28 C27 H27 120.4
C26 C27 H27 120.4
C27 C28 C29 120.2(2)
C27 C28 H28 119.9
C29 C28 H28 119.9
C24 C29 C28 121.4(2)
C24 C29 H29 119.3
C28 C29 H29 119.3
N1 C30 C31 112.67(16)
N1 C30 H30A 109.1
C31 C30 H30A 109.1
N1 C30 H30B 109.1
C31 C30 H30B 109.1
H30A C30 H30B 107.8
C36 C31 C32 117.7(2)
C36 C31 C30 121.6(2)
C32 C31 C30 120.68(19)
C33 C32 C31 121.8(2)
C33 C32 H32 119.1
C31 C32 H32 119.1
C34 C33 C32 120.0(3)
C34 C33 H33 120.0
C32 C33 H33 120.0
C33 C34 C35 119.5(3)
C33 C34 H34 120.3
C35 C34 H34 120.3
C34 C35 C36 120.9(3)
C34 C35 H35 119.6
C36 C35 H35 119.6
C31 C36 C35 120.2(3)
C31 C36 H36 119.9
C35 C36 H36 119.9

loop_
_geom_bond_atom_site_label_1
_geom_bond_atom_site_label_2
_geom_bond_distance
N1 C23 1.463(2)
N1 C30 1.466(2)
N1 C4 1.488(2)
O1 B1 1.359(3)
O1 C18 1.456(2)
O2 B1 1.365(3)
O2 C17 1.456(3)
B1 C1 1.544(3)
C1 C2 1.509(3)
C1 C3 1.519(3)
C1 C4 1.537(3)
C2 C3 1.463(3)
C2 H2A 0.9700
C2 H2B 0.9700
C3 H3A 0.9700
C3 H3B 0.9700
C4 C5 1.529(2)
C4 H4 0.9800
C5 C6 1.395(3)
C5 C10 1.405(3)
C6 C7 1.374(3)
C6 H6 0.9300
C7 C8 1.370(4)
C7 H7 0.9300
C8 C9 1.365(4)
C8 H8 0.9300
C9 C10 1.396(3)
C9 H9 0.9300
C10 C11 1.486(3)
C11 C12 1.380(3)
C11 C16 1.394(3)
C12 C13 1.378(3)
C12 H12 0.9300
C13 C14 1.375(4)
C13 H13 0.9300
C14 C15 1.367(4)
C14 H14 0.9300
C15 C16 1.372(4)
C15 H15 0.9300
C16 H16 0.9300
C17 C22 1.511(3)
C17 C21 1.512(4)
C17 C18 1.542(3)
C18 C20 1.513(3)
C18 C19 1.521(3)
C19 H19A 0.9600
C19 H19B 0.9600
C19 H19C 0.9600
C20 H20A 0.9600
C20 H20B 0.9600
C20 H20C 0.9600
C21 H21A 0.9600
C21 H21B 0.9600
C21 H21C 0.9600
C22 H22A 0.9600
C22 H22B 0.9600
C22 H22C 0.9600
C23 C24 1.509(3)
C23 H23A 0.9700
C23 H23B 0.9700
C24 C29 1.374(3)
C24 C25 1.380(3)
C25 C26 1.374(3)
C25 H25 0.9300
C26 C27 1.372(3)
C26 H26 0.9300
C27 C28 1.366(3)
C27 H27 0.9300
C28 C29 1.377(3)
C28 H28 0.9300
C29 H29 0.9300
C30 C31 1.499(3)
C30 H30A 0.9700
C30 H30B 0.9700
C31 C36 1.380(3)
C31 C32 1.382(3)
C32 C33 1.375(3)
C32 H32 0.9300
C33 C34 1.361(4)
C33 H33 0.9300
C34 C35 1.367(5)
C34 H34 0.9300
C35 C36 1.387(4)
C35 H35 0.9300
C36 H36 0.9300

loop_
_geom_torsion_atom_site_label_1
_geom_torsion_atom_site_label_2
_geom_torsion_atom_site_label_3
_geom_torsion_atom_site_label_4
_geom_torsion
C18 O1 B1 O2 9.4(2)
C18 O1 B1 C1 -174.6(2)
C17 O2 B1 O1 11.2(2)
C17 O2 B1 C1 -165.02(19)
O1 B1 C1 C2 176.6(2)
O2 B1 C1 C2 -7.8(3)
O1 B1 C1 C3 -120.3(2)
O2 B1 C1 C3 55.3(3)
O1 B1 C1 C4 20.2(3)
O2 B1 C1 C4 -164.15(18)
C4 C1 C2 C3 -104.2(2)
B1 C1 C2 C3 99.7(2)
C4 C1 C3 C2 111.1(2)
B1 C1 C3 C2 -107.16(19)
C23 N1 C4 C5 37.9(2)
C30 N1 C4 C5 -90.98(19)
C23 N1 C4 C1 -90.27(19)
C30 N1 C4 C1 140.86(16)
C2 C1 C4 N1 19.2(2)
C3 C1 C4 N1 -47.6(2)
B1 C1 C4 N1 174.18(17)
C2 C1 C4 C5 -110.6(2)
C3 C1 C4 C5 -177.41(18)
B1 C1 C4 C5 44.4(2)
N1 C4 C5 C6 -82.4(2)
C1 C4 C5 C6 45.9(2)
N1 C4 C5 C10 96.8(2)
C1 C4 C5 C10 -135.01(19)
C10 C5 C6 C7 -2.4(3)
C4 C5 C6 C7 176.8(2)
C5 C6 C7 C8 0.4(4)
C6 C7 C8 C9 1.4(4)
C7 C8 C9 C10 -1.3(4)
C8 C9 C10 C5 -0.7(4)
C8 C9 C10 C11 177.1(2)
C6 C5 C10 C9 2.4(3)
C4 C5 C10 C9 -176.68(19)
C6 C5 C10 C11 -175.25(19)
C4 C5 C10 C11 5.6(3)
C9 C10 C11 C12 -117.2(2)
C5 C10 C11 C12 60.5(3)
C9 C10 C11 C16 58.0(3)
C5 C10 C11 C16 -124.3(2)
C16 C11 C12 C13 0.6(3)
C10 C11 C12 C13 175.8(2)
C11 C12 C13 C14 -0.2(4)
C12 C13 C14 C15 0.5(4)
C13 C14 C15 C16 -1.2(4)
C14 C15 C16 C11 1.5(4)
C12 C11 C16 C15 -1.2(4)
C10 C11 C16 C15 -176.6(2)
B1 O2 C17 C22 -147.7(2)
B1 O2 C17 C21 93.9(2)
B1 O2 C17 C18 -25.3(2)
B1 O1 C18 C20 -146.72(19)
B1 O1 C18 C19 95.1(2)
B1 O1 C18 C17 -24.4(2)
O2 C17 C18 O1 29.8(2)
C22 C17 C18 O1 146.7(2)
C21 C17 C18 O1 -84.6(2)
O2 C17 C18 C20 147.71(19)
C22 C17 C18 C20 -95.4(3)
C21 C17 C18 C20 33.3(3)
O2 C17 C18 C19 -84.4(2)
C22 C17 C18 C19 32.6(3)
C21 C17 C18 C19 161.2(2)
C30 N1 C23 C24 -69.0(2)
C4 N1 C23 C24 160.99(16)
N1 C23 C24 C29 141.0(2)
N1 C23 C24 C25 -42.7(3)
C29 C24 C25 C26 0.5(3)
C23 C24 C25 C26 -175.9(2)
C24 C25 C26 C27 -0.4(3)
C25 C26 C27 C28 0.2(4)
C26 C27 C28 C29 -0.2(4)
C25 C24 C29 C28 -0.5(3)
C23 C24 C29 C28 176.1(2)
C27 C28 C29 C24 0.3(4)
C23 N1 C30 C31 153.32(16)
C4 N1 C30 C31 -75.4(2)
N1 C30 C31 C36 123.3(2)
N1 C30 C31 C32 -57.0(3)
C36 C31 C32 C33 -1.2(3)
C30 C31 C32 C33 179.1(2)
C31 C32 C33 C34 0.4(4)
C32 C33 C34 C35 0.6(5)
C33 C34 C35 C36 -0.8(5)
C32 C31 C36 C35 1.0(4)
C30 C31 C36 C35 -179.3(2)
C34 C35 C36 C31 0.0(4)
